data_4341973
loop_
_publ_author_name
'Lin, Po-Heng'
'Takase, Michael K.'
'Agapie, Theodor'

_publ_section_title
;
 Investigations of the Effect of the Non-Manganese Metal in
 Heterometallic-Oxido Cluster Models of the Oxygen Evolving Complex of
 Photosystem II: Lanthanides as Substitutes for Calcium.
;
_journal_issue 1
_journal_name_full 'Inorganic chemistry'
_journal_page_first 59
_journal_page_last 64
_journal_paper_doi 10.1021/ic5015219
_journal_volume 54
_journal_year 2015
_chemical_formula_sum 'C66 H59 Dy F3 Mn3 N7 O20 S'
_chemical_formula_weight 1686.58
_chemical_name_systematic
; 
 ? 
;
_space_group_crystal_system triclinic
_space_group_IT_number 2
_space_group_name_Hall '-P 1'
_space_group_name_H-M_alt 'P -1'
_symmetry_space_group_name_Hall '-P 1'
_symmetry_space_group_name_H-M 'P -1'
_atom_sites_solution_hydrogens geom
_atom_sites_solution_primary direct
_atom_sites_solution_secondary difmap
_audit_creation_method SHELXL-2014
_cell_angle_alpha 106.08(3)
_cell_angle_beta 101.08(3)
_cell_angle_gamma 94.65(3)
_cell_formula_units_Z 2
_cell_length_a 14.360(3)
_cell_length_b 14.690(3)
_cell_length_c 17.010(3)
_cell_measurement_reflns_used all
_cell_measurement_temperature 100(2)
_cell_volume 3349.1(14)
_computing_cell_refinement 'XDS (Kabsch, 2010)'
_computing_data_collection 'BluIce (SSRL, 2001)'
_computing_data_reduction 'XDS (Kabsch, 2010)'
_computing_molecular_graphics 'Bruker SHELXTL'
_computing_publication_material 'Bruker SHELXTL'
_computing_structure_refinement 'SHELXL-2014 (Sheldrick, 2014)'
_computing_structure_solution 'SHELXS-2013/1 (Sheldrick, 2008)'
_diffrn_ambient_temperature 100(2)
_diffrn_detector_area_resol_mean 5.814
_diffrn_measured_fraction_theta_full 0.980
_diffrn_measured_fraction_theta_max 0.946
_diffrn_measurement_device_type 'SSRL single-axis microdiffractometer'
_diffrn_measurement_method 'fine sliced shutterless \f scans'
_diffrn_radiation_type synchrotron
_diffrn_radiation_wavelength 0.7293
_diffrn_reflns_av_R_equivalents 0.0431
_diffrn_reflns_av_unetI/netI 0.0476
_diffrn_reflns_Laue_measured_fraction_full 0.980
_diffrn_reflns_Laue_measured_fraction_max 0.946
_diffrn_reflns_limit_h_max 20
_diffrn_reflns_limit_h_min -20
_diffrn_reflns_limit_k_max 20
_diffrn_reflns_limit_k_min -19
_diffrn_reflns_limit_l_max 24
_diffrn_reflns_limit_l_min -24
_diffrn_reflns_number 52987
_diffrn_reflns_point_group_measured_fraction_full 0.980
_diffrn_reflns_point_group_measured_fraction_max 0.946
_diffrn_reflns_theta_full 25.950
_diffrn_reflns_theta_max 31.393
_diffrn_reflns_theta_min 1.312
_diffrn_source synchrotron
_exptl_absorpt_coefficient_mu 1.887
_exptl_absorpt_correction_type empirical
_exptl_absorpt_process_details 'XDS (Kabsch, 2010)'
_exptl_crystal_colour Red
_exptl_crystal_density_diffrn 1.672
_exptl_crystal_density_method 'not measured'
_exptl_crystal_description Plate
_exptl_crystal_F_000 1696
_refine_diff_density_max 3.075
_refine_diff_density_min -1.873
_refine_diff_density_rms 0.141
_refine_ls_extinction_method none
_refine_ls_goodness_of_fit_ref 1.047
_refine_ls_hydrogen_treatment constr
_refine_ls_matrix_type full
_refine_ls_number_parameters 1061
_refine_ls_number_reflns 19337
_refine_ls_number_restraints 739
_refine_ls_restrained_S_all 1.052
_refine_ls_R_factor_all 0.0469
_refine_ls_R_factor_gt 0.0442
_refine_ls_shift/su_max 0.020
_refine_ls_shift/su_mean 0.000
_refine_ls_structure_factor_coef Fsqd
_refine_ls_weighting_details 'w=1/[\s^2^(Fo^2^)+(0.0825P)^2^+2.3322P] where P=(Fo^2^+2Fc^2^)/3'
_refine_ls_weighting_scheme calc
_refine_ls_wR_factor_gt 0.1306
_refine_ls_wR_factor_ref 0.1324
_reflns_Friedel_coverage 0.000
_reflns_number_gt 17662
_reflns_number_total 19337
_reflns_threshold_expression 'I > 2\s(I)'
_cod_data_source_file ic5015219_si_001.cif
_cod_data_source_block pl-1-266
_cod_depositor_comments 'Adding full bibliography for 4341969--4341973.cif.'
_cod_original_cell_volume 3349.1(13)
_cod_database_code 4341973
_shelx_space_group_comment
; 
The symmetry employed for this shelxl refinement is uniquely defined 
by the following loop, which should always be used as a source of 
symmetry information in preference to the above space-group names. 
They are only intended as comments. 
;
_shelxl_version_number 2014-3

loop_
_space_group_symop_operation_xyz
'x, y, z'
'-x, -y, -z'

loop_
_atom_site_label
_atom_site_type_symbol
_atom_site_fract_x
_atom_site_fract_y
_atom_site_fract_z
_atom_site_U_iso_or_equiv
_atom_site_adp_type
_atom_site_occupancy
_atom_site_site_symmetry_order
_atom_site_calc_flag
_atom_site_refinement_flags_posn
_atom_site_refinement_flags_adp
_atom_site_refinement_flags_occupancy
_atom_site_disorder_assembly
_atom_site_disorder_group
Mn1 Mn 0.41997(3) 0.29561(3) 0.22111(2) 0.02454(8) Uani 1 1 d . . . . .
O1 O 0.39854(13) 0.16239(14) 0.17186(12) 0.0263(4) Uani 1 1 d . . . . .
Mn2 Mn 0.27215(3) 0.15005(3) 0.11588(2) 0.02316(8) Uani 1 1 d . . . . .
O2 O 0.23049(13) 0.14564(14) 0.21423(12) 0.0258(4) Uani 1 1 d . . . . .
Mn3 Mn 0.23986(3) 0.27627(3) 0.26608(2) 0.02322(8) Uani 1 1 d . . . . .
O3 O 0.37159(13) 0.28248(14) 0.31140(12) 0.0260(4) Uani 1 1 d . . . . .
O4 O 0.28633(13) 0.28418(14) 0.16902(11) 0.0247(3) Uani 1 1 d . . . . .
C1 C 0.28970(19) 0.48189(19) 0.12679(16) 0.0263(5) Uani 1 1 d . . . . .
C2 C 0.30107(19) 0.4177(2) 0.05289(16) 0.0266(5) Uani 1 1 d . . . . .
H2 H 0.3605 0.4229 0.0366 0.032 Uiso 1 1 calc R U . . .
C3 C 0.22647(19) 0.34544(19) 0.00211(16) 0.0262(5) Uani 1 1 d . . . . .
C4 C 0.14011(19) 0.33845(19) 0.02775(16) 0.0259(5) Uani 1 1 d . . . . .
H4 H 0.0893 0.2895 -0.0057 0.031 Uiso 1 1 calc R U . . .
C5 C 0.12675(18) 0.40182(19) 0.10149(16) 0.0254(5) Uani 1 1 d . . . . .
C6 C 0.20163(19) 0.47404(19) 0.15012(16) 0.0265(5) Uani 1 1 d . . . . .
H6 H 0.1927 0.5184 0.1997 0.032 Uiso 1 1 calc R U . . .
O11 O 0.43213(14) 0.42786(14) 0.25251(12) 0.0280(4) Uani 1 1 d . . . . .
C11 C 0.4994(2) 0.4786(2) 0.22391(17) 0.0296(5) Uani 1 1 d . . . . .
C12 C 0.4592(2) 0.5693(2) 0.21209(17) 0.0308(6) Uani 1 1 d . . . . .
C13 C 0.5198(2) 0.6579(2) 0.2449(2) 0.0404(7) Uani 1 1 d . . . . .
H13 H 0.5856 0.6590 0.2685 0.048 Uiso 1 1 calc R U . . .
C14 C 0.4862(3) 0.7432(2) 0.2437(2) 0.0457(8) Uani 1 1 d . . . . .
H14 H 0.5290 0.8017 0.2654 0.055 Uiso 1 1 calc R U . . .
C15 C 0.3911(3) 0.7435(2) 0.2113(2) 0.0390(7) Uani 1 1 d . . . . .
H15 H 0.3668 0.8022 0.2130 0.047 Uiso 1 1 calc R U . . .
C16 C 0.3305(2) 0.6563(2) 0.17577(18) 0.0324(6) Uani 1 1 d . . . . .
H16 H 0.2650 0.6566 0.1521 0.039 Uiso 1 1 calc R U . . .
C17 C 0.3628(2) 0.5686(2) 0.17377(16) 0.0277(5) Uani 1 1 d . . . . .
C41 C 0.51384(19) 0.4147(2) 0.14213(17) 0.0296(5) Uani 1 1 d . . . . .
C42 C 0.5561(2) 0.4455(2) 0.08535(19) 0.0347(6) Uani 1 1 d . . . . .
H42 H 0.5809 0.5110 0.0972 0.042 Uiso 1 1 calc R U . . .
C43 C 0.5616(2) 0.3788(3) 0.0108(2) 0.0387(7) Uani 1 1 d . . . . .
H43 H 0.5884 0.3984 -0.0298 0.046 Uiso 1 1 calc R U . . .
C44 C 0.5276(2) 0.2834(3) -0.0034(2) 0.0368(6) Uani 1 1 d . . . . .
H44 H 0.5302 0.2367 -0.0541 0.044 Uiso 1 1 calc R U . . .
C45 C 0.48982(19) 0.2573(2) 0.05770(17) 0.0297(5) Uani 1 1 d . . . . .
H45 H 0.4694 0.1915 0.0495 0.036 Uiso 1 1 calc R U . . .
N1 N 0.48135(16) 0.32170(18) 0.12752(14) 0.0280(5) Uani 1 1 d . . . . .
C46 C 0.5942(2) 0.5034(2) 0.29121(19) 0.0339(6) Uani 1 1 d . . . . .
C47 C 0.5901(3) 0.5386(3) 0.3750(2) 0.0441(8) Uani 1 1 d . . . . .
H47 H 0.5308 0.5505 0.3901 0.053 Uiso 1 1 calc R U . . .
C48 C 0.6738(3) 0.5559(3) 0.4360(2) 0.0528(10) Uani 1 1 d . . . . .
H48 H 0.6728 0.5797 0.4938 0.063 Uiso 1 1 calc R U . . .
C49 C 0.7588(3) 0.5382(3) 0.4120(3) 0.0522(10) Uani 1 1 d . . . . .
H49 H 0.8171 0.5482 0.4527 0.063 Uiso 1 1 calc R U . . .
C50 C 0.7567(3) 0.5059(3) 0.3280(3) 0.0514(9) Uani 1 1 d . . . . .
H50 H 0.8154 0.4954 0.3114 0.062 Uiso 1 1 calc R U . . .
N4 N 0.6754(2) 0.4879(2) 0.2670(2) 0.0423(6) Uani 1 1 d . . . . .
O12 O 0.30007(13) 0.16865(14) 0.01887(12) 0.0267(4) Uani 1 1 d . . . . .
C21 C 0.23311(18) 0.12536(19) -0.05840(16) 0.0266(5) Uani 1 1 d . . . . .
C22 C 0.23453(19) 0.1906(2) -0.11457(16) 0.0287(5) Uani 1 1 d . . . . .
C23 C 0.2344(3) 0.1499(3) -0.19946(18) 0.0394(7) Uani 1 1 d . . . . .
H23 H 0.2342 0.0828 -0.2203 0.047 Uiso 1 1 calc R U . . .
C24 C 0.2347(3) 0.2050(3) -0.2540(2) 0.0471(9) Uani 1 1 d . . . . .
H24 H 0.2331 0.1756 -0.3116 0.057 Uiso 1 1 calc R U . . .
C25 C 0.2372(3) 0.3030(3) -0.2238(2) 0.0426(8) Uani 1 1 d . . . . .
H25 H 0.2385 0.3415 -0.2602 0.051 Uiso 1 1 calc R U . . .
C26 C 0.2377(2) 0.3448(2) -0.13964(18) 0.0343(6) Uani 1 1 d . . . . .
H26 H 0.2403 0.4123 -0.1191 0.041 Uiso 1 1 calc R U . . .
C27 C 0.23461(18) 0.2898(2) -0.08428(16) 0.0273(5) Uani 1 1 d . . . . .
C51 C 0.13414(18) 0.11389(18) -0.03914(16) 0.0249(5) Uani 1 1 d . . . . .
C52 C 0.04873(19) 0.0938(2) -0.09864(17) 0.0288(5) Uani 1 1 d . . . . .
H52 H 0.0486 0.0821 -0.1565 0.035 Uiso 1 1 calc R U . . .
C53 C -0.03732(19) 0.0911(2) -0.07192(19) 0.0315(5) Uani 1 1 d . . . . .
H53 H -0.0970 0.0785 -0.1113 0.038 Uiso 1 1 calc R U . . .
C54 C -0.03448(19) 0.1071(2) 0.01309(19) 0.0305(5) Uani 1 1 d . . . . .
H54 H -0.0923 0.1059 0.0324 0.037 Uiso 1 1 calc R U . . .
C55 C 0.05307(18) 0.12482(19) 0.06909(17) 0.0264(5) Uani 1 1 d . . . . .
H55 H 0.0550 0.1346 0.1270 0.032 Uiso 1 1 calc R U . . .
N2 N 0.13617(15) 0.12848(16) 0.04304(14) 0.0240(4) Uani 1 1 d . . . . .
C56 C 0.2627(2) 0.0277(2) -0.09849(17) 0.0301(5) Uani 1 1 d . . . . .
C57 C 0.3594(2) 0.0234(3) -0.0999(2) 0.0408(7) Uani 1 1 d . . . . .
H57 H 0.4048 0.0800 -0.0791 0.049 Uiso 1 1 calc R U . . .
C58 C 0.3879(3) -0.0647(3) -0.1319(2) 0.0465(8) Uani 1 1 d . . . . .
H58 H 0.4531 -0.0695 -0.1337 0.056 Uiso 1 1 calc R U . . .
C59 C 0.3199(3) -0.1453(3) -0.1614(2) 0.0450(8) Uani 1 1 d . . . . .
H59 H 0.3375 -0.2070 -0.1821 0.054 Uiso 1 1 calc R U . . .
C60 C 0.2255(3) -0.1342(2) -0.1600(2) 0.0397(7) Uani 1 1 d . . . . .
H60 H 0.1786 -0.1897 -0.1815 0.048 Uiso 1 1 calc R U . . .
N5 N 0.19618(18) -0.04964(19) -0.13000(16) 0.0325(5) Uani 1 1 d . . . . .
O13 O 0.11449(13) 0.28319(14) 0.21872(12) 0.0247(3) Uani 1 1 d . . . . .
C31 C 0.06938(18) 0.35841(19) 0.25800(16) 0.0246(5) Uani 1 1 d . . . . .
C32 C -0.00093(18) 0.38249(19) 0.18876(16) 0.0255(5) Uani 1 1 d . . . . .
C33 C -0.0973(2) 0.3837(2) 0.19283(18) 0.0300(5) Uani 1 1 d . . . . .
H33 H -0.1169 0.3736 0.2404 0.036 Uiso 1 1 calc R U . . .
C34 C -0.1654(2) 0.3993(2) 0.1295(2) 0.0337(6) Uani 1 1 d . . . . .
H34 H -0.2301 0.4003 0.1343 0.040 Uiso 1 1 calc R U . . .
C35 C -0.1383(2) 0.4134(2) 0.05907(19) 0.0337(6) Uani 1 1 d . . . . .
H35 H -0.1840 0.4237 0.0152 0.040 Uiso 1 1 calc R U . . .
C36 C -0.0430(2) 0.4120(2) 0.05411(18) 0.0301(5) Uani 1 1 d . . . . .
H36 H -0.0248 0.4205 0.0055 0.036 Uiso 1 1 calc R U . . .
C37 C 0.02732(19) 0.39856(19) 0.11767(17) 0.0259(5) Uani 1 1 d . . . . .
C61 C 0.14570(18) 0.44301(19) 0.30855(16) 0.0251(5) Uani 1 1 d . . . . .
C62 C 0.1276(2) 0.5356(2) 0.34073(17) 0.0298(5) Uani 1 1 d . . . . .
H62 H 0.0638 0.5500 0.3332 0.036 Uiso 1 1 calc R U . . .
C63 C 0.2041(2) 0.6070(2) 0.38417(19) 0.0348(6) Uani 1 1 d . . . . .
H63 H 0.1938 0.6714 0.4056 0.042 Uiso 1 1 calc R U . . .
C64 C 0.2959(2) 0.5827(2) 0.39572(19) 0.0369(7) Uani 1 1 d . . . . .
H64 H 0.3494 0.6303 0.4254 0.044 Uiso 1 1 calc R U . . .
C65 C 0.3091(2) 0.4884(2) 0.36368(17) 0.0317(6) Uani 1 1 d . . . . .
H65 H 0.3719 0.4717 0.3727 0.038 Uiso 1 1 calc R U . . .
N3 N 0.23484(16) 0.42008(17) 0.32002(14) 0.0255(4) Uani 1 1 d . . . . .
C66 C 0.01747(18) 0.3276(2) 0.32043(17) 0.0266(5) Uani 1 1 d . . . . .
C67 C -0.0131(2) 0.2311(2) 0.3065(2) 0.0345(6) Uani 1 1 d . . . . .
H67 H -0.0025 0.1841 0.2593 0.041 Uiso 1 1 calc R U . . .
C68 C -0.0595(2) 0.2048(3) 0.3630(2) 0.0392(7) Uani 1 1 d . . . . .
H68 H -0.0819 0.1394 0.3546 0.047 Uiso 1 1 calc R U . . .
C69 C -0.0727(2) 0.2748(3) 0.4314(2) 0.0396(7) Uani 1 1 d . . . . .
H69 H -0.1028 0.2585 0.4718 0.048 Uiso 1 1 calc R U . . .
C70 C -0.0408(2) 0.3697(3) 0.43996(19) 0.0375(7) Uani 1 1 d . . . . .
H70 H -0.0510 0.4180 0.4865 0.045 Uiso 1 1 calc R U . . .
N6 N 0.00358(19) 0.3964(2) 0.38560(16) 0.0327(5) Uani 1 1 d . . . . .
Dy1 Dy 0.37064(2) 0.11057(2) 0.28831(2) 0.02856(5) Uani 1 1 d . . . . .
O14 O 0.55057(14) 0.29748(16) 0.27969(13) 0.0313(4) Uani 1 1 d . . . . .
C71 C 0.5797(2) 0.2462(2) 0.32596(19) 0.0335(6) Uani 1 1 d . . . . .
C72 C 0.6822(2) 0.2732(3) 0.3735(2) 0.0440(8) Uani 1 1 d . . . . .
H72A H 0.6985 0.2280 0.4052 0.066 Uiso 1 1 calc R U . . .
H72B H 0.6911 0.3381 0.4125 0.066 Uiso 1 1 calc R U . . .
H72C H 0.7240 0.2711 0.3340 0.066 Uiso 1 1 calc R U . . .
O15 O 0.52993(16) 0.1768(2) 0.33400(17) 0.0425(6) Uani 1 1 d . . . . .
O16 O 0.26087(14) 0.01133(14) 0.07199(13) 0.0293(4) Uani 1 1 d . . . . .
C73 C 0.3039(2) -0.0472(2) 0.1033(2) 0.0336(6) Uani 1 1 d . . . . .
C74 C 0.2860(3) -0.1494(3) 0.0478(2) 0.0475(8) Uani 1 1 d . . . . .
H74A H 0.3234 -0.1557 0.0045 0.071 Uiso 1 1 calc R U . . .
H74B H 0.2177 -0.1672 0.0209 0.071 Uiso 1 1 calc R U . . .
H74C H 0.3053 -0.1917 0.0817 0.071 Uiso 1 1 calc R U . . .
O17 O 0.35689(18) -0.02636(17) 0.17455(15) 0.0389(5) Uani 1 1 d . . . . .
O18 O 0.20493(15) 0.26193(16) 0.36804(13) 0.0320(4) Uani 1 1 d . . . . .
C75 C 0.2418(2) 0.2157(2) 0.41623(18) 0.0347(6) Uani 1 1 d . . . . .
C76 C 0.1972(3) 0.2167(3) 0.4898(2) 0.0504(9) Uani 1 1 d . . . . .
H76A H 0.1656 0.1522 0.4824 0.076 Uiso 1 1 calc R U . . .
H76B H 0.1498 0.2612 0.4930 0.076 Uiso 1 1 calc R U . . .
H76C H 0.2472 0.2373 0.5417 0.076 Uiso 1 1 calc R U . . .
O19 O 0.31036(18) 0.16951(18) 0.40681(14) 0.0387(5) Uani 1 1 d . . . . .
O20 O 0.2504(2) -0.01079(19) 0.29509(19) 0.0480(6) Uani 1 1 d . . . . .
O21 O 0.4500(2) 0.0231(2) 0.3714(2) 0.0566(8) Uani 1 1 d . . . . .
O11T O 0.3827(5) -0.0782(6) 0.4799(6) 0.080(2) Uani 0.502(2) 1 d D U P A 1
O12T O 0.2310(6) -0.1691(4) 0.4831(4) 0.0661(19) Uani 0.502(2) 1 d D U P A 1
O13T O 0.2289(8) -0.0251(8) 0.4452(8) 0.080(3) Uani 0.502(2) 1 d D U P A 1
S1T S 0.28363(17) -0.07965(16) 0.49099(12) 0.0568(6) Uani 0.502(2) 1 d D U P A 1
C1T C 0.2891(5) -0.0075(6) 0.5972(5) 0.0584(18) Uani 0.502(2) 1 d D U P A 1
F11T F 0.2013(4) 0.0006(5) 0.6131(4) 0.0781(18) Uani 0.502(2) 1 d D U P A 1
F12T F 0.3369(6) -0.0383(6) 0.6533(4) 0.090(2) Uani 0.502(2) 1 d D U P A 1
F13T F 0.3333(5) 0.0795(5) 0.6107(5) 0.088(2) Uani 0.502(2) 1 d D U P A 1
O21T O 0.1800(11) -0.1692(9) 0.4040(11) 0.073(3) Uani 0.274(3) 1 d D U P B 2
O22T O 0.1540(13) -0.0817(13) 0.5370(8) 0.065(4) Uani 0.274(3) 1 d D U P B 2
O23T O 0.1629(12) -0.0029(9) 0.4272(10) 0.065(3) Uani 0.274(3) 1 d D U P B 2
S2T S 0.1424(5) -0.0892(5) 0.4507(5) 0.0458(13) Uani 0.274(3) 1 d D U P B 2
C2T C 0.0149(9) -0.1262(10) 0.3984(8) 0.067(3) Uani 0.274(3) 1 d D U P B 2
F21T F -0.0409(10) -0.0715(13) 0.4334(10) 0.104(4) Uani 0.274(3) 1 d D U P B 2
F22T F -0.0185(7) -0.2148(9) 0.3943(7) 0.075(3) Uani 0.274(3) 1 d D U P B 2
F23T F 0.0106(10) -0.1216(9) 0.3216(6) 0.067(3) Uani 0.274(3) 1 d D U P B 2
O31T O 0.1466(15) -0.1805(11) 0.4162(14) 0.080(4) Uani 0.224(3) 1 d D U P C 3
O32T O 0.1435(19) -0.0591(19) 0.5501(10) 0.074(4) Uani 0.224(3) 1 d D U P C 3
O33T O 0.2035(15) -0.0113(16) 0.4411(18) 0.063(4) Uani 0.224(3) 1 d D U P C 3
S3T S 0.1491(9) -0.0833(10) 0.4632(9) 0.069(2) Uani 0.224(3) 1 d D U P C 3
C3T C 0.0252(11) -0.0723(12) 0.4171(10) 0.075(3) Uani 0.224(3) 1 d D U P C 3
F31T F 0.0022(12) 0.0096(11) 0.4558(10) 0.087(3) Uani 0.224(3) 1 d D U P C 3
F32T F -0.0329(10) -0.1384(12) 0.4295(10) 0.078(3) Uani 0.224(3) 1 d D U P C 3
F33T F 0.0061(13) -0.0769(15) 0.3394(10) 0.084(4) Uani 0.224(3) 1 d D U P C 3
N1U N 0.1569(4) -0.2018(4) 0.1975(4) 0.0929(17) Uani 1 1 d . . . . .
C1U C 0.0964(4) -0.2556(4) 0.1988(4) 0.0686(13) Uani 1 1 d . . . . .
C2U C 0.0206(5) -0.3256(5) 0.1924(5) 0.0834(17) Uani 1 1 d . . . . .
H2U1 H -0.0394 -0.3103 0.1638 0.125 Uiso 1 1 calc R U . . .
H2U2 H 0.0158 -0.3271 0.2487 0.125 Uiso 1 1 calc R U . . .
H2U3 H 0.0326 -0.3883 0.1601 0.125 Uiso 1 1 calc R U . . .
O1S O 0.5036(3) 0.6096(4) 0.5346(3) 0.0870(13) Uani 1 1 d . . . . .
O2S O 0.5043(7) 0.7626(6) 0.4558(5) 0.171(4) Uani 1 1 d . . . . .

loop_
_atom_site_aniso_label
_atom_site_aniso_U_11
_atom_site_aniso_U_22
_atom_site_aniso_U_33
_atom_site_aniso_U_23
_atom_site_aniso_U_13
_atom_site_aniso_U_12
Mn1 0.02526(16) 0.02427(19) 0.02471(17) 0.00814(14) 0.00829(13) -0.00230(14)
O1 0.0261(8) 0.0264(9) 0.0287(8) 0.0088(7) 0.0119(7) 0.0014(7)
Mn2 0.02436(16) 0.02089(18) 0.02484(17) 0.00515(13) 0.01079(13) 0.00000(13)
O2 0.0284(8) 0.0221(9) 0.0288(8) 0.0068(7) 0.0133(7) 0.0004(7)
Mn3 0.02612(16) 0.02118(18) 0.02322(16) 0.00565(13) 0.01042(13) 0.00001(13)
O3 0.0283(8) 0.0261(9) 0.0252(8) 0.0089(7) 0.0096(6) 0.0000(7)
O4 0.0272(8) 0.0232(9) 0.0241(8) 0.0066(6) 0.0093(6) -0.0006(7)
C1 0.0308(11) 0.0226(12) 0.0263(11) 0.0090(9) 0.0085(9) -0.0023(9)
C2 0.0297(11) 0.0257(12) 0.0253(11) 0.0092(9) 0.0085(9) -0.0018(9)
C3 0.0285(11) 0.0243(12) 0.0262(11) 0.0080(9) 0.0089(9) -0.0010(9)
C4 0.0287(11) 0.0218(11) 0.0279(11) 0.0069(9) 0.0097(9) 0.0007(9)
C5 0.0289(11) 0.0240(12) 0.0261(10) 0.0101(9) 0.0099(9) 0.0016(9)
C6 0.0332(12) 0.0228(12) 0.0250(10) 0.0074(9) 0.0114(9) 0.0005(9)
O11 0.0322(9) 0.0251(9) 0.0268(8) 0.0086(7) 0.0090(7) -0.0048(7)
C11 0.0299(11) 0.0282(13) 0.0296(12) 0.0089(10) 0.0073(9) -0.0059(10)
C12 0.0346(12) 0.0280(13) 0.0289(12) 0.0099(10) 0.0078(10) -0.0066(10)
C13 0.0392(14) 0.0325(16) 0.0447(16) 0.0138(13) 0.0019(12) -0.0112(12)
C14 0.0541(19) 0.0299(16) 0.0453(17) 0.0119(13) 0.0005(14) -0.0149(14)
C15 0.0512(17) 0.0265(14) 0.0375(14) 0.0108(11) 0.0074(13) -0.0021(12)
C16 0.0416(14) 0.0260(13) 0.0301(12) 0.0093(10) 0.0101(10) -0.0009(11)
C17 0.0345(12) 0.0248(12) 0.0238(10) 0.0073(9) 0.0101(9) -0.0048(10)
C41 0.0265(11) 0.0336(14) 0.0299(12) 0.0129(10) 0.0073(9) -0.0031(10)
C42 0.0303(12) 0.0401(16) 0.0377(14) 0.0178(12) 0.0116(10) -0.0035(11)
C43 0.0322(13) 0.055(2) 0.0362(14) 0.0207(14) 0.0152(11) 0.0024(12)
C44 0.0312(12) 0.0504(19) 0.0324(13) 0.0141(13) 0.0141(10) 0.0034(12)
C45 0.0264(11) 0.0336(14) 0.0304(12) 0.0095(10) 0.0109(9) 0.0011(10)
N1 0.0247(9) 0.0324(12) 0.0276(10) 0.0107(9) 0.0075(8) -0.0020(8)
C46 0.0333(12) 0.0294(14) 0.0359(13) 0.0126(11) 0.0017(10) -0.0080(11)
C47 0.0420(16) 0.049(2) 0.0346(15) 0.0120(13) 0.0011(12) -0.0133(14)
C48 0.059(2) 0.052(2) 0.0379(16) 0.0180(15) -0.0067(15) -0.0186(18)
C49 0.0449(18) 0.0381(18) 0.061(2) 0.0168(16) -0.0146(16) -0.0074(14)
C50 0.0355(15) 0.0396(19) 0.069(2) 0.0133(17) -0.0052(15) -0.0020(13)
N4 0.0319(12) 0.0368(15) 0.0526(16) 0.0117(12) 0.0034(11) -0.0061(10)
O12 0.0264(8) 0.0280(9) 0.0247(8) 0.0051(7) 0.0098(6) -0.0024(7)
C21 0.0276(10) 0.0252(12) 0.0251(10) 0.0027(9) 0.0107(9) -0.0012(9)
C22 0.0302(11) 0.0301(13) 0.0240(11) 0.0047(9) 0.0103(9) -0.0040(10)
C23 0.0506(17) 0.0374(16) 0.0257(12) 0.0025(11) 0.0149(11) -0.0100(13)
C24 0.062(2) 0.050(2) 0.0245(12) 0.0058(12) 0.0154(13) -0.0149(17)
C25 0.0497(17) 0.0473(19) 0.0302(13) 0.0148(13) 0.0109(12) -0.0128(15)
C26 0.0367(13) 0.0369(15) 0.0291(12) 0.0111(11) 0.0092(10) -0.0053(11)
C27 0.0264(10) 0.0307(13) 0.0242(10) 0.0068(9) 0.0089(8) -0.0025(9)
C51 0.0275(10) 0.0205(11) 0.0268(11) 0.0043(9) 0.0116(9) -0.0001(8)
C52 0.0304(11) 0.0257(12) 0.0290(11) 0.0047(9) 0.0101(9) 0.0003(9)
C53 0.0266(11) 0.0284(13) 0.0374(13) 0.0070(11) 0.0075(10) -0.0002(10)
C54 0.0271(11) 0.0247(12) 0.0381(13) 0.0035(10) 0.0134(10) 0.0003(9)
C55 0.0277(11) 0.0203(11) 0.0301(11) 0.0021(9) 0.0132(9) -0.0002(9)
N2 0.0272(9) 0.0184(9) 0.0258(9) 0.0021(7) 0.0122(7) -0.0002(7)
C56 0.0306(11) 0.0315(14) 0.0271(11) 0.0031(10) 0.0130(9) 0.0029(10)
C57 0.0326(13) 0.0443(18) 0.0409(15) -0.0006(13) 0.0173(12) 0.0040(12)
C58 0.0383(15) 0.059(2) 0.0386(16) 0.0003(15) 0.0169(13) 0.0167(15)
C59 0.0519(18) 0.0464(19) 0.0333(14) -0.0015(13) 0.0146(13) 0.0221(15)
C60 0.0439(16) 0.0326(15) 0.0362(14) -0.0019(12) 0.0115(12) 0.0053(12)
N5 0.0348(11) 0.0283(12) 0.0301(11) 0.0002(9) 0.0104(9) 0.0030(9)
O13 0.0267(8) 0.0212(8) 0.0264(8) 0.0041(6) 0.0112(6) 0.0016(6)
C31 0.0280(10) 0.0214(11) 0.0258(10) 0.0057(9) 0.0123(8) 0.0012(9)
C32 0.0280(10) 0.0216(11) 0.0267(11) 0.0049(9) 0.0104(9) 0.0013(9)
C33 0.0310(12) 0.0287(13) 0.0325(12) 0.0087(10) 0.0134(10) 0.0030(10)
C34 0.0291(12) 0.0346(15) 0.0391(14) 0.0119(12) 0.0110(10) 0.0035(10)
C35 0.0315(12) 0.0354(15) 0.0342(13) 0.0110(11) 0.0066(10) 0.0046(11)
C36 0.0331(12) 0.0276(13) 0.0318(12) 0.0105(10) 0.0112(10) 0.0018(10)
C37 0.0301(11) 0.0199(11) 0.0288(11) 0.0062(9) 0.0114(9) 0.0015(9)
C61 0.0297(11) 0.0226(11) 0.0240(10) 0.0059(9) 0.0113(8) 0.0008(9)
C62 0.0384(13) 0.0240(12) 0.0280(11) 0.0051(9) 0.0143(10) 0.0024(10)
C63 0.0480(16) 0.0233(13) 0.0307(12) 0.0006(10) 0.0168(11) -0.0019(11)
C64 0.0430(15) 0.0300(14) 0.0310(13) -0.0014(11) 0.0130(11) -0.0073(12)
C65 0.0316(12) 0.0329(14) 0.0263(11) 0.0035(10) 0.0081(9) -0.0045(10)
N3 0.0299(10) 0.0231(10) 0.0237(9) 0.0059(8) 0.0094(8) -0.0004(8)
C66 0.0276(10) 0.0270(12) 0.0279(11) 0.0090(9) 0.0122(9) 0.0019(9)
C67 0.0373(13) 0.0302(14) 0.0389(14) 0.0099(11) 0.0181(11) -0.0009(11)
C68 0.0377(14) 0.0393(17) 0.0472(17) 0.0182(13) 0.0201(13) -0.0011(12)
C69 0.0353(13) 0.0511(19) 0.0407(15) 0.0210(14) 0.0189(12) 0.0022(13)
C70 0.0377(14) 0.0476(18) 0.0316(13) 0.0113(12) 0.0199(11) 0.0045(12)
N6 0.0360(11) 0.0347(13) 0.0309(11) 0.0091(10) 0.0171(9) 0.0042(10)
Dy1 0.02965(7) 0.02770(8) 0.03220(7) 0.01273(5) 0.01175(5) 0.00117(5)
O14 0.0278(8) 0.0342(11) 0.0323(9) 0.0108(8) 0.0092(7) -0.0030(8)
C71 0.0303(12) 0.0381(16) 0.0315(12) 0.0102(11) 0.0085(10) -0.0006(11)
C72 0.0309(13) 0.057(2) 0.0436(17) 0.0198(15) 0.0031(12) -0.0036(13)
O15 0.0282(9) 0.0504(14) 0.0548(14) 0.0304(12) 0.0052(9) -0.0024(9)
O16 0.0299(9) 0.0231(9) 0.0352(10) 0.0054(7) 0.0128(7) 0.0029(7)
C73 0.0377(13) 0.0269(13) 0.0389(14) 0.0080(11) 0.0172(11) 0.0059(11)
C74 0.062(2) 0.0328(17) 0.0467(18) 0.0061(14) 0.0145(16) 0.0175(15)
O17 0.0471(12) 0.0315(11) 0.0390(11) 0.0103(9) 0.0108(9) 0.0093(9)
O18 0.0352(9) 0.0333(11) 0.0298(9) 0.0092(8) 0.0150(8) 0.0011(8)
C75 0.0469(15) 0.0301(14) 0.0292(12) 0.0078(10) 0.0180(11) -0.0023(12)
C76 0.075(3) 0.046(2) 0.0393(17) 0.0163(15) 0.0319(17) 0.0051(18)
O19 0.0512(13) 0.0385(12) 0.0324(10) 0.0152(9) 0.0171(9) 0.0061(10)
O20 0.0496(13) 0.0396(13) 0.0588(15) 0.0186(11) 0.0211(12) -0.0058(11)
O21 0.0423(13) 0.0603(18) 0.082(2) 0.0464(17) 0.0120(13) 0.0071(12)
O11T 0.067(4) 0.086(5) 0.107(6) 0.067(5) 0.012(3) 0.001(3)
O12T 0.099(5) 0.041(3) 0.055(3) 0.007(2) 0.031(3) -0.016(3)
O13T 0.096(6) 0.079(5) 0.072(5) 0.041(4) 0.016(4) -0.007(4)
S1T 0.0697(12) 0.0552(12) 0.0419(9) 0.0202(8) 0.0069(8) -0.0184(10)
C1T 0.053(3) 0.054(4) 0.057(4) 0.004(3) 0.007(3) -0.003(3)
F11T 0.065(3) 0.078(4) 0.074(4) -0.001(3) 0.016(3) -0.003(3)
F12T 0.101(5) 0.116(5) 0.045(3) 0.004(3) 0.015(3) 0.041(4)
F13T 0.079(4) 0.063(3) 0.094(5) -0.002(3) 0.006(3) -0.018(3)
O21T 0.076(7) 0.054(5) 0.100(8) 0.030(5) 0.039(6) 0.011(5)
O22T 0.069(7) 0.077(9) 0.065(5) 0.047(5) 0.025(4) -0.005(6)
O23T 0.095(9) 0.047(5) 0.075(7) 0.035(5) 0.047(7) 0.007(5)
S2T 0.052(2) 0.041(2) 0.061(3) 0.0328(19) 0.0288(18) 0.0016(17)
C2T 0.062(5) 0.085(6) 0.068(5) 0.038(4) 0.027(4) 0.004(4)
F21T 0.077(7) 0.135(9) 0.100(8) 0.023(7) 0.032(6) 0.022(6)
F22T 0.053(5) 0.107(7) 0.077(6) 0.052(5) 0.014(4) -0.007(4)
F23T 0.084(7) 0.069(7) 0.058(5) 0.034(5) 0.018(4) 0.016(6)
O31T 0.085(8) 0.070(5) 0.093(7) 0.027(4) 0.033(6) 0.014(4)
O32T 0.077(8) 0.070(8) 0.083(5) 0.029(4) 0.031(4) 0.006(6)
O33T 0.063(7) 0.063(6) 0.070(8) 0.021(5) 0.030(6) 0.010(5)
S3T 0.063(3) 0.068(4) 0.085(4) 0.030(3) 0.031(3) 0.012(3)
C3T 0.065(4) 0.085(5) 0.085(5) 0.031(4) 0.028(3) 0.014(4)
F31T 0.081(7) 0.094(6) 0.094(7) 0.032(5) 0.028(5) 0.025(4)
F32T 0.067(5) 0.090(6) 0.084(7) 0.030(5) 0.027(5) 0.013(4)
F33T 0.068(6) 0.107(9) 0.086(5) 0.036(5) 0.026(4) 0.021(6)
N1U 0.084(3) 0.063(3) 0.122(5) 0.025(3) 0.011(3) -0.003(3)
C1U 0.070(3) 0.067(3) 0.087(4) 0.041(3) 0.030(3) 0.024(2)
C2U 0.073(3) 0.092(5) 0.093(4) 0.047(4) 0.008(3) 0.012(3)
O1S 0.068(2) 0.118(4) 0.061(2) 0.008(2) 0.0096(17) 0.005(2)
O2S 0.233(10) 0.142(7) 0.107(5) -0.005(5) 0.026(6) 0.022(6)

loop_
_atom_type_symbol
_atom_type_description
_atom_type_scat_dispersion_real
_atom_type_scat_dispersion_imag
_atom_type_scat_source
C C 0.0040 0.0020 'International Tables Vol C Tables 4.2.6.8 and 6.1.1.4'
H H 0.0000 0.0000 'International Tables Vol C Tables 4.2.6.8 and 6.1.1.4'
N N 0.0070 0.0030 'International Tables Vol C Tables 4.2.6.8 and 6.1.1.4'
O O 0.0120 0.0060 'International Tables Vol C Tables 4.2.6.8 and 6.1.1.4'
F F 0.0190 0.0110 'International Tables Vol C Tables 4.2.6.8 and 6.1.1.4'
S S 0.1300 0.1310 'International Tables Vol C Tables 4.2.6.8 and 6.1.1.4'
Mn Mn 0.3430 0.7690 'International Tables Vol C Tables 4.2.6.8 and 6.1.1.4'
Dy Dy -0.1280 4.6270 'International Tables Vol C Tables 4.2.6.8 and 6.1.1.4'

loop_
_geom_angle_atom_site_label_1
_geom_angle_atom_site_label_2
_geom_angle_atom_site_label_3
_geom_angle
_geom_angle_site_symmetry_3
O11 Mn1 O3 95.72(9) .
O11 Mn1 O1 170.70(9) .
O3 Mn1 O1 90.71(9) .
O11 Mn1 O4 91.63(9) .
O3 Mn1 O4 82.95(9) .
O1 Mn1 O4 82.48(9) .
O11 Mn1 O14 92.38(10) .
O3 Mn1 O14 92.01(9) .
O1 Mn1 O14 94.10(10) .
O4 Mn1 O14 173.85(8) .
O11 Mn1 N1 79.96(10) .
O3 Mn1 N1 174.81(9) .
O1 Mn1 N1 93.91(10) .
O4 Mn1 N1 99.98(9) .
O14 Mn1 N1 85.31(9) .
O11 Mn1 Mn2 132.95(7) .
O3 Mn1 Mn2 87.96(6) .
O1 Mn1 Mn2 40.40(7) .
O4 Mn1 Mn2 42.17(6) .
O14 Mn1 Mn2 134.47(7) .
N1 Mn1 Mn2 97.10(7) .
O11 Mn1 Mn3 93.41(7) .
O3 Mn1 Mn3 40.76(6) .
O1 Mn1 Mn3 87.08(6) .
O4 Mn1 Mn3 42.24(6) .
O14 Mn1 Mn3 132.76(6) .
N1 Mn1 Mn3 141.81(7) .
Mn2 Mn1 Mn3 60.45(3) .
O11 Mn1 Dy1 142.07(6) .
O3 Mn1 Dy1 46.83(7) .
O1 Mn1 Dy1 45.54(6) .
O4 Mn1 Dy1 89.48(6) .
O14 Mn1 Dy1 84.50(7) .
N1 Mn1 Dy1 137.01(8) .
Mn2 Mn1 Dy1 63.01(2) .
Mn3 Mn1 Dy1 63.29(3) .
Mn2 O1 Mn1 98.49(11) .
Mn2 O1 Dy1 98.07(8) .
Mn1 O1 Dy1 100.51(8) .
O1 Mn2 O12 95.47(9) .
O1 Mn2 O2 90.44(9) .
O12 Mn2 O2 170.98(10) .
O1 Mn2 O4 83.85(9) .
O12 Mn2 O4 91.83(9) .
O2 Mn2 O4 82.02(9) .
O1 Mn2 O16 93.30(10) .
O12 Mn2 O16 93.00(9) .
O2 Mn2 O16 93.45(9) .
O4 Mn2 O16 174.60(9) .
O1 Mn2 N2 174.13(9) .
O12 Mn2 N2 80.11(9) .
O2 Mn2 N2 94.42(9) .
O4 Mn2 N2 100.07(10) .
O16 Mn2 N2 83.14(10) .
O1 Mn2 Mn1 41.12(7) .
O12 Mn2 Mn1 92.82(6) .
O2 Mn2 Mn1 87.16(6) .
O4 Mn2 Mn1 42.82(6) .
O16 Mn2 Mn1 134.40(7) .
N2 Mn2 Mn1 142.34(7) .
O1 Mn2 Mn3 87.41(7) .
O12 Mn2 Mn3 133.31(7) .
O2 Mn2 Mn3 40.01(6) .
O4 Mn2 Mn3 42.03(6) .
O16 Mn2 Mn3 133.45(7) .
N2 Mn2 Mn3 98.42(7) .
Mn1 Mn2 Mn3 60.24(3) .
O1 Mn2 Dy1 47.37(6) .
O12 Mn2 Dy1 141.80(7) .
O2 Mn2 Dy1 45.65(6) .
O4 Mn2 Dy1 92.20(7) .
O16 Mn2 Dy1 82.51(7) .
N2 Mn2 Dy1 136.15(7) .
Mn1 Mn2 Dy1 65.80(3) .
Mn3 Mn2 Dy1 64.28(2) .
Mn3 O2 Mn2 98.96(9) .
Mn3 O2 Dy1 101.04(9) .
Mn2 O2 Dy1 98.85(8) .
O13 Mn3 O2 94.18(9) .
O13 Mn3 O3 173.31(9) .
O2 Mn3 O3 90.69(10) .
O13 Mn3 O4 93.92(9) .
O2 Mn3 O4 82.45(9) .
O3 Mn3 O4 82.15(8) .
O13 Mn3 O18 91.83(9) .
O2 Mn3 O18 94.86(9) .
O3 Mn3 O18 92.33(9) .
O4 Mn3 O18 173.81(10) .
O13 Mn3 N3 79.98(10) .
O2 Mn3 N3 174.01(9) .
O3 Mn3 N3 95.25(10) .
O4 Mn3 N3 99.17(9) .
O18 Mn3 N3 84.07(10) .
O13 Mn3 Mn1 135.71(6) .
O2 Mn3 Mn1 87.10(6) .
O3 Mn3 Mn1 39.91(6) .
O4 Mn3 Mn1 42.29(6) .
O18 Mn3 Mn1 132.24(7) .
N3 Mn3 Mn1 97.99(7) .
O13 Mn3 Mn2 94.27(7) .
O2 Mn3 Mn2 41.03(6) .
O3 Mn3 Mn2 86.38(7) .
O4 Mn3 Mn2 41.45(6) .
O18 Mn3 Mn2 135.76(7) .
N3 Mn3 Mn2 140.12(7) .
Mn1 Mn3 Mn2 59.31(3) .
O13 Mn3 Dy1 137.55(6) .
O2 Mn3 Dy1 44.84(7) .
O3 Mn3 Dy1 48.32(7) .
O4 Mn3 Dy1 91.08(7) .
O18 Mn3 Dy1 83.12(8) .
N3 Mn3 Dy1 140.51(7) .
Mn1 Mn3 Dy1 65.20(2) .
Mn2 Mn3 Dy1 63.44(3) .
Mn1 O3 Mn3 99.34(9) .
Mn1 O3 Dy1 99.61(9) .
Mn3 O3 Dy1 96.51(8) .
Mn2 O4 Mn3 96.52(9) .
Mn2 O4 Mn1 95.01(10) .
Mn3 O4 Mn1 95.48(9) .
C2 C1 C6 119.0(2) .
C2 C1 C17 121.4(2) .
C6 C1 C17 118.9(2) .
C1 C2 C3 121.3(2) .
C1 C2 H2 119.3 .
C3 C2 H2 119.3 .
C4 C3 C2 118.4(2) .
C4 C3 C27 121.2(2) .
C2 C3 C27 119.5(2) .
C5 C4 C3 121.5(2) .
C5 C4 H4 119.2 .
C3 C4 H4 119.2 .
C4 C5 C6 118.9(2) .
C4 C5 C37 117.8(2) .
C6 C5 C37 122.5(2) .
C5 C6 C1 120.9(2) .
C5 C6 H6 119.5 .
C1 C6 H6 119.5 .
C11 O11 Mn1 118.95(18) .
O11 C11 C41 108.5(2) .
O11 C11 C12 107.9(2) .
C41 C11 C12 111.2(2) .
O11 C11 C46 107.2(2) .
C41 C11 C46 110.0(3) .
C12 C11 C46 111.8(2) .
C13 C12 C17 118.2(3) .
C13 C12 C11 118.8(3) .
C17 C12 C11 122.9(2) .
C14 C13 C12 121.9(3) .
C14 C13 H13 119.0 .
C12 C13 H13 119.0 .
C15 C14 C13 120.0(3) .
C15 C14 H14 120.0 .
C13 C14 H14 120.0 .
C14 C15 C16 119.0(3) .
C14 C15 H15 120.5 .
C16 C15 H15 120.5 .
C17 C16 C15 122.3(3) .
C17 C16 H16 118.8 .
C15 C16 H16 118.8 .
C16 C17 C12 118.3(2) .
C16 C17 C1 114.9(3) .
C12 C17 C1 126.7(3) .
N1 C41 C42 121.2(3) .
N1 C41 C11 113.6(2) .
C42 C41 C11 125.1(3) .
C41 C42 C43 118.9(3) .
C41 C42 H42 120.6 .
C43 C42 H42 120.6 .
C44 C43 C42 119.2(3) .
C44 C43 H43 120.4 .
C42 C43 H43 120.4 .
C43 C44 C45 118.7(3) .
C43 C44 H44 120.6 .
C45 C44 H44 120.6 .
N1 C45 C44 121.9(3) .
N1 C45 H45 119.0 .
C44 C45 H45 119.0 .
C45 N1 C41 119.9(2) .
C45 N1 Mn1 126.7(2) .
C41 N1 Mn1 113.37(19) .
N4 C46 C47 122.9(3) .
N4 C46 C11 118.9(3) .
C47 C46 C11 118.2(3) .
C48 C47 C46 118.7(4) .
C48 C47 H47 120.6 .
C46 C47 H47 120.6 .
C47 C48 C49 119.2(4) .
C47 C48 H48 120.4 .
C49 C48 H48 120.4 .
C50 C49 C48 118.1(3) .
C50 C49 H49 120.9 .
C48 C49 H49 120.9 .
N4 C50 C49 123.7(4) .
N4 C50 H50 118.1 .
C49 C50 H50 118.1 .
C46 N4 C50 117.3(3) .
C21 O12 Mn2 118.54(15) .
O12 C21 C51 107.6(2) .
O12 C21 C22 109.1(2) .
C51 C21 C22 109.7(2) .
O12 C21 C56 107.3(2) .
C51 C21 C56 111.5(2) .
C22 C21 C56 111.5(2) .
C23 C22 C27 118.8(3) .
C23 C22 C21 118.9(3) .
C27 C22 C21 122.3(2) .
C24 C23 C22 121.8(3) .
C24 C23 H23 119.1 .
C22 C23 H23 119.1 .
C25 C24 C23 119.5(3) .
C25 C24 H24 120.3 .
C23 C24 H24 120.3 .
C24 C25 C26 119.6(3) .
C24 C25 H25 120.2 .
C26 C25 H25 120.2 .
C25 C26 C27 121.6(3) .
C25 C26 H26 119.2 .
C27 C26 H26 119.2 .
C22 C27 C26 118.7(2) .
C22 C27 C3 126.8(2) .
C26 C27 C3 114.4(3) .
N2 C51 C52 121.8(2) .
N2 C51 C21 113.8(2) .
C52 C51 C21 124.4(2) .
C51 C52 C53 118.6(3) .
C51 C52 H52 120.7 .
C53 C52 H52 120.7 .
C54 C53 C52 119.2(3) .
C54 C53 H53 120.4 .
C52 C53 H53 120.4 .
C55 C54 C53 119.4(2) .
C55 C54 H54 120.3 .
C53 C54 H54 120.3 .
N2 C55 C54 121.2(3) .
N2 C55 H55 119.4 .
C54 C55 H55 119.4 .
C51 N2 C55 119.8(2) .
C51 N2 Mn2 113.33(17) .
C55 N2 Mn2 126.83(19) .
N5 C56 C57 122.3(3) .
N5 C56 C21 119.4(2) .
C57 C56 C21 118.4(3) .
C58 C57 C56 119.0(3) .
C58 C57 H57 120.5 .
C56 C57 H57 120.5 .
C59 C58 C57 118.8(3) .
C59 C58 H58 120.6 .
C57 C58 H58 120.6 .
C58 C59 C60 118.3(3) .
C58 C59 H59 120.8 .
C60 C59 H59 120.8 .
N5 C60 C59 123.8(3) .
N5 C60 H60 118.1 .
C59 C60 H60 118.1 .
C56 N5 C60 117.6(3) .
C31 O13 Mn3 119.26(16) .
O13 C31 C61 108.6(2) .
O13 C31 C32 107.4(2) .
C61 C31 C32 111.9(2) .
O13 C31 C66 109.4(2) .
C61 C31 C66 107.5(2) .
C32 C31 C66 111.9(2) .
C33 C32 C37 118.2(3) .
C33 C32 C31 119.6(2) .
C37 C32 C31 122.1(2) .
C34 C33 C32 122.2(3) .
C34 C33 H33 118.9 .
C32 C33 H33 118.9 .
C35 C34 C33 119.7(3) .
C35 C34 H34 120.1 .
C33 C34 H34 120.1 .
C34 C35 C36 118.7(3) .
C34 C35 H35 120.7 .
C36 C35 H35 120.7 .
C35 C36 C37 122.8(3) .
C35 C36 H36 118.6 .
C37 C36 H36 118.6 .
C36 C37 C32 118.4(2) .
C36 C37 C5 114.7(2) .
C32 C37 C5 126.9(2) .
N3 C61 C62 121.8(2) .
N3 C61 C31 113.5(2) .
C62 C61 C31 124.6(3) .
C61 C62 C63 118.9(3) .
C61 C62 H62 120.5 .
C63 C62 H62 120.5 .
C64 C63 C62 118.8(3) .
C64 C63 H63 120.6 .
C62 C63 H63 120.6 .
C65 C64 C63 119.4(3) .
C65 C64 H64 120.3 .
C63 C64 H64 120.3 .
N3 C65 C64 121.4(3) .
N3 C65 H65 119.3 .
C64 C65 H65 119.3 .
C61 N3 C65 119.5(3) .
C61 N3 Mn3 113.27(17) .
C65 N3 Mn3 127.2(2) .
N6 C66 C67 122.9(2) .
N6 C66 C31 117.7(2) .
C67 C66 C31 119.4(2) .
C68 C67 C66 118.7(3) .
C68 C67 H67 120.7 .
C66 C67 H67 120.7 .
C69 C68 C67 119.2(3) .
C69 C68 H68 120.4 .
C67 C68 H68 120.4 .
C68 C69 C70 118.3(3) .
C68 C69 H69 120.8 .
C70 C69 H69 120.8 .
N6 C70 C69 123.3(3) .
N6 C70 H70 118.4 .
C69 C70 H70 118.4 .
C66 N6 C70 117.7(3) .
O15 Dy1 O19 102.40(10) .
O15 Dy1 O2 136.92(8) .
O19 Dy1 O2 85.67(8) .
O15 Dy1 O17 108.26(10) .
O19 Dy1 O17 141.69(9) .
O2 Dy1 O17 87.30(8) .
O15 Dy1 O21 71.71(9) .
O19 Dy1 O21 82.10(11) .
O2 Dy1 O21 150.98(8) .
O17 Dy1 O21 86.21(11) .
O15 Dy1 O1 78.26(8) .
O19 Dy1 O1 137.27(8) .
O2 Dy1 O1 68.34(7) .
O17 Dy1 O1 72.58(8) .
O21 Dy1 O1 135.35(9) .
O15 Dy1 O20 144.86(10) .
O19 Dy1 O20 70.94(10) .
O2 Dy1 O20 77.96(9) .
O17 Dy1 O20 70.76(10) .
O21 Dy1 O20 73.19(10) .
O1 Dy1 O20 130.62(9) .
O15 Dy1 O3 74.57(9) .
O19 Dy1 O3 72.58(8) .
O2 Dy1 O3 67.66(7) .
O17 Dy1 O3 137.44(8) .
O21 Dy1 O3 131.77(10) .
O1 Dy1 O3 66.43(7) .
O20 Dy1 O3 130.98(9) .
O15 Dy1 Mn2 111.93(7) .
O19 Dy1 Mn2 118.77(7) .
O2 Dy1 Mn2 35.50(5) .
O17 Dy1 Mn2 69.79(7) .
O21 Dy1 Mn2 155.77(9) .
O1 Dy1 Mn2 34.56(5) .
O20 Dy1 Mn2 100.78(8) .
O3 Dy1 Mn2 70.10(6) .
O15 Dy1 Mn3 109.47(7) .
O19 Dy1 Mn3 69.29(7) .
O2 Dy1 Mn3 34.12(5) .
O17 Dy1 Mn3 118.96(7) .
O21 Dy1 Mn3 151.06(9) .
O1 Dy1 Mn3 70.40(6) .
O20 Dy1 Mn3 100.39(8) .
O3 Dy1 Mn3 35.17(5) .
Mn2 Dy1 Mn3 52.28(3) .
O15 Dy1 Mn1 67.34(7) .
O19 Dy1 Mn1 106.13(7) .
O2 Dy1 Mn1 69.76(5) .
O17 Dy1 Mn1 106.53(6) .
O21 Dy1 Mn1 139.05(7) .
O1 Dy1 Mn1 33.94(5) .
O20 Dy1 Mn1 147.72(8) .
O3 Dy1 Mn1 33.55(4) .
Mn2 Dy1 Mn1 51.18(3) .
Mn3 Dy1 Mn1 51.510(17) .
C71 O14 Mn1 127.42(18) .
O15 C71 O14 125.2(3) .
O15 C71 C72 119.1(3) .
O14 C71 C72 115.7(3) .
C71 C72 H72A 109.5 .
C71 C72 H72B 109.5 .
H72A C72 H72B 109.5 .
C71 C72 H72C 109.5 .
H72A C72 H72C 109.5 .
H72B C72 H72C 109.5 .
C71 O15 Dy1 135.1(2) .
C73 O16 Mn2 129.4(2) .
O17 C73 O16 125.2(3) .
O17 C73 C74 119.5(3) .
O16 C73 C74 115.3(3) .
C73 C74 H74A 109.5 .
C73 C74 H74B 109.5 .
H74A C74 H74B 109.5 .
C73 C74 H74C 109.5 .
H74A C74 H74C 109.5 .
H74B C74 H74C 109.5 .
C73 O17 Dy1 128.7(2) .
C75 O18 Mn3 128.8(2) .
O19 C75 O18 125.4(3) .
O19 C75 C76 118.4(3) .
O18 C75 C76 116.2(3) .
C75 C76 H76A 109.5 .
C75 C76 H76B 109.5 .
H76A C76 H76B 109.5 .
C75 C76 H76C 109.5 .
H76A C76 H76C 109.5 .
H76B C76 H76C 109.5 .
C75 O19 Dy1 130.1(2) .
O12T S1T O13T 112.3(6) .
O12T S1T O11T 118.1(5) .
O13T S1T O11T 112.6(5) .
O12T S1T C1T 104.8(4) .
O13T S1T C1T 99.9(6) .
O11T S1T C1T 107.0(5) .
F12T C1T F13T 104.7(7) .
F12T C1T F11T 107.5(8) .
F13T C1T F11T 107.8(7) .
F12T C1T S1T 114.0(6) .
F13T C1T S1T 110.2(6) .
F11T C1T S1T 112.1(5) .
O22T S2T O21T 113.8(10) .
O22T S2T O23T 118.7(10) .
O21T S2T O23T 112.7(9) .
O22T S2T C2T 109.1(8) .
O21T S2T C2T 98.5(8) .
O23T S2T C2T 100.9(8) .
F21T C2T F23T 110.0(13) .
F21T C2T F22T 106.3(12) .
F23T C2T F22T 108.8(12) .
F21T C2T S2T 113.5(11) .
F23T C2T S2T 104.2(9) .
F22T C2T S2T 114.0(10) .
O31T S3T O33T 117.4(14) .
O31T S3T O32T 120.2(14) .
O33T S3T O32T 115.2(15) .
O31T S3T C3T 96.6(11) .
O33T S3T C3T 102.0(12) .
O32T S3T C3T 98.7(12) .
F33T C3T F31T 105.1(15) .
F33T C3T F32T 109.5(15) .
F31T C3T F32T 106.0(14) .
F33T C3T S3T 116.7(13) .
F31T C3T S3T 110.8(12) .
F32T C3T S3T 108.2(12) .
C3T F31T F31T 98.9(15) 2_556
N1U C1U C2U 174.7(8) .
C1U C2U H2U1 109.5 .
C1U C2U H2U2 109.5 .
H2U1 C2U H2U2 109.5 .
C1U C2U H2U3 109.5 .
H2U1 C2U H2U3 109.5 .
H2U2 C2U H2U3 109.5 .

loop_
_geom_bond_atom_site_label_1
_geom_bond_atom_site_label_2
_geom_bond_distance
_geom_bond_site_symmetry_2
Mn1 O11 1.850(2) .
Mn1 O3 1.8523(19) .
Mn1 O1 1.877(2) .
Mn1 O4 1.926(2) .
Mn1 O14 1.941(2) .
Mn1 N1 2.069(2) .
Mn1 Mn2 2.8224(14) .
Mn1 Mn3 2.8490(8) .
Mn1 Dy1 3.3042(9) .
O1 Mn2 1.849(2) .
O1 Dy1 2.399(2) .
Mn2 O12 1.8559(19) .
Mn2 O2 1.8972(19) .
Mn2 O4 1.902(2) .
Mn2 O16 1.948(2) .
Mn2 N2 2.050(2) .
Mn2 Mn3 2.8549(11) .
Mn2 Dy1 3.2280(10) .
O2 Mn3 1.858(2) .
O2 Dy1 2.336(2) .
Mn3 O13 1.849(2) .
Mn3 O3 1.885(2) .
Mn3 O4 1.9239(19) .
Mn3 O18 1.955(2) .
Mn3 N3 2.070(2) .
Mn3 Dy1 3.2515(10) .
O3 Dy1 2.444(2) .
C1 C2 1.394(4) .
C1 C6 1.402(4) .
C1 C17 1.504(3) .
C2 C3 1.404(3) .
C2 H2 0.9500 .
C3 C4 1.397(3) .
C3 C27 1.502(4) .
C4 C5 1.397(4) .
C4 H4 0.9500 .
C5 C6 1.397(3) .
C5 C37 1.505(4) .
C6 H6 0.9500 .
O11 C11 1.411(3) .
C11 C41 1.510(4) .
C11 C12 1.541(5) .
C11 C46 1.545(4) .
C12 C13 1.410(4) .
C12 C17 1.410(4) .
C13 C14 1.383(6) .
C13 H13 0.9500 .
C14 C15 1.372(5) .
C14 H14 0.9500 .
C15 C16 1.398(4) .
C15 H15 0.9500 .
C16 C17 1.398(5) .
C16 H16 0.9500 .
C41 N1 1.345(4) .
C41 C42 1.389(4) .
C42 C43 1.391(5) .
C42 H42 0.9500 .
C43 C44 1.384(5) .
C43 H43 0.9500 .
C44 C45 1.388(4) .
C44 H44 0.9500 .
C45 N1 1.331(4) .
C45 H45 0.9500 .
C46 N4 1.326(4) .
C46 C47 1.390(5) .
C47 C48 1.382(5) .
C47 H47 0.9500 .
C48 C49 1.382(7) .
C48 H48 0.9500 .
C49 C50 1.369(7) .
C49 H49 0.9500 .
C50 N4 1.356(5) .
C50 H50 0.9500 .
O12 C21 1.417(3) .
C21 C51 1.525(3) .
C21 C22 1.531(4) .
C21 C56 1.540(4) .
C22 C23 1.401(4) .
C22 C27 1.404(4) .
C23 C24 1.391(5) .
C23 H23 0.9500 .
C24 C25 1.382(6) .
C24 H24 0.9500 .
C25 C26 1.390(4) .
C25 H25 0.9500 .
C26 C27 1.405(4) .
C26 H26 0.9500 .
C51 N2 1.348(3) .
C51 C52 1.384(4) .
C52 C53 1.398(4) .
C52 H52 0.9500 .
C53 C54 1.391(4) .
C53 H53 0.9500 .
C54 C55 1.380(4) .
C54 H54 0.9500 .
C55 N2 1.352(3) .
C55 H55 0.9500 .
C56 N5 1.335(4) .
C56 C57 1.399(4) .
C57 C58 1.385(5) .
C57 H57 0.9500 .
C58 C59 1.379(6) .
C58 H58 0.9500 .
C59 C60 1.383(5) .
C59 H59 0.9500 .
C60 N5 1.340(4) .
C60 H60 0.9500 .
O13 C31 1.400(3) .
C31 C61 1.520(3) .
C31 C32 1.537(4) .
C31 C66 1.550(3) .
C32 C33 1.400(4) .
C32 C37 1.419(4) .
C33 C34 1.392(4) .
C33 H33 0.9500 .
C34 C35 1.390(4) .
C34 H34 0.9500 .
C35 C36 1.388(4) .
C35 H35 0.9500 .
C36 C37 1.400(4) .
C36 H36 0.9500 .
C61 N3 1.342(4) .
C61 C62 1.384(4) .
C62 C63 1.388(4) .
C62 H62 0.9500 .
C63 C64 1.385(5) .
C63 H63 0.9500 .
C64 C65 1.383(5) .
C64 H64 0.9500 .
C65 N3 1.343(3) .
C65 H65 0.9500 .
C66 N6 1.337(4) .
C66 C67 1.390(4) .
C67 C68 1.387(4) .
C67 H67 0.9500 .
C68 C69 1.379(5) .
C68 H68 0.9500 .
C69 C70 1.390(5) .
C69 H69 0.9500 .
C70 N6 1.343(4) .
C70 H70 0.9500 .
Dy1 O15 2.307(2) .
Dy1 O19 2.321(2) .
Dy1 O17 2.337(3) .
Dy1 O21 2.361(3) .
Dy1 O20 2.422(2) .
O14 C71 1.270(4) .
C71 O15 1.252(4) .
C71 C72 1.500(4) .
C72 H72A 0.9800 .
C72 H72B 0.9800 .
C72 H72C 0.9800 .
O16 C73 1.273(4) .
C73 O17 1.242(4) .
C73 C74 1.507(5) .
C74 H74A 0.9800 .
C74 H74B 0.9800 .
C74 H74C 0.9800 .
O18 C75 1.270(4) .
C75 O19 1.251(4) .
C75 C76 1.508(4) .
C76 H76A 0.9800 .
C76 H76B 0.9800 .
C76 H76C 0.9800 .
O11T S1T 1.469(7) .
O12T S1T 1.421(5) .
O13T S1T 1.443(9) .
S1T C1T 1.807(9) .
C1T F12T 1.274(9) .
C1T F13T 1.319(9) .
C1T F11T 1.346(9) .
O21T S2T 1.433(11) .
O22T S2T 1.416(10) .
O23T S2T 1.455(9) .
S2T C2T 1.840(13) .
C2T F21T 1.290(12) .
C2T F23T 1.316(12) .
C2T F22T 1.329(12) .
O31T S3T 1.425(12) .
O32T S3T 1.442(12) .
O33T S3T 1.438(13) .
S3T C3T 1.840(15) .
C3T F33T 1.278(13) .
C3T F31T 1.303(13) .
C3T F32T 1.316(13) .
F31T F31T 1.62(3) 2_556
N1U C1U 1.134(7) .
C1U C2U 1.402(8) .
C2U H2U1 0.9800 .
C2U H2U2 0.9800 .
C2U H2U3 0.9800 .
